data_7135036
loop_
_publ_author_name
'Guo, Ting-Ting'
'Zhao, Qing-Sheng'
'Yang, Shu'
'Chen, Tian-Tian'
'Liu, Jin'
'Yan, Sheng-Jiao'

_publ_section_title
;
 Rh(III)-catalyzed cyclization of 5-amino-pyrazoles with maleimides to
 pyrazoloquinazolines.
;
_journal_issue 86
_journal_name_full 'Chemical communications (Cambridge, England)'
_journal_page_first 16846
_journal_page_last 16849
_journal_paper_doi 10.1039/d5cc04547a
_journal_volume 61
_journal_year 2025
_chemical_formula_moiety 'C21 H17 Cl N4 O2, 2(H2 O)'
_chemical_formula_sum 'C21 H21 Cl N4 O4'
_chemical_formula_weight 428.87
_space_group_crystal_system monoclinic
_space_group_IT_number 14
_space_group_name_Hall '-P 2ybc'
_space_group_name_H-M_alt 'P 1 21/c 1'
_atom_sites_solution_hydrogens mixed
_atom_sites_solution_primary direct
_audit_creation_date 2024-11-13
_audit_creation_method
;
FinalCif V89 by Daniel Kratzert, Freiburg 2024,
https://dkratzert.de/finalcif.html
;
_audit_update_record
;
2025-08-06 deposited with the CCDC.	2025-09-22 downloaded from the CCDC.
;
_cell_angle_alpha 90
_cell_angle_beta 95.563(3)
_cell_angle_gamma 90
_cell_formula_units_Z 4
_cell_length_a 9.5672(9)
_cell_length_b 35.984(3)
_cell_length_c 5.9462(4)
_cell_measurement_reflns_used 9909
_cell_measurement_temperature 100.00
_cell_measurement_theta_max 28.20
_cell_measurement_theta_min 2.21
_cell_volume 2037.4(3)
_computing_cell_refinement 'SAINT V8.40B'
_computing_data_reduction 'SAINT V8.40B'
_computing_molecular_graphics 'Olex2 1.5 (Dolomanov et al., 2009)'
_computing_publication_material 'Olex2 1.5 (Dolomanov et al., 2009)'
_computing_structure_refinement 'SHELXL 2018/3 (Sheldrick, 2015)'
_computing_structure_solution 'SHELXT 2018/2 (Sheldrick, 2018)'
_diffrn_ambient_environment N~2~
_diffrn_ambient_temperature 100.00
_diffrn_detector CPAD
_diffrn_detector_area_resol_mean 7.41
_diffrn_detector_type 'Bruker PHOTON'
_diffrn_measured_fraction_theta_full 0.997
_diffrn_measured_fraction_theta_max 0.992
_diffrn_measurement_device 'three-circle diffractometer'
_diffrn_measurement_device_type 'Bruker D8 VENTURE dual wavelength Mo/Cu'
_diffrn_measurement_method '\w and \f scans'
_diffrn_measurement_specimen_support 'MiTeGen micromount'
_diffrn_radiation_monochromator 'mirror optics'
_diffrn_radiation_probe x-ray
_diffrn_radiation_type MoK\a
_diffrn_radiation_wavelength 0.71073
_diffrn_reflns_av_R_equivalents 0.0778
_diffrn_reflns_av_unetI/netI 0.0552
_diffrn_reflns_Laue_measured_fraction_full 0.997
_diffrn_reflns_Laue_measured_fraction_max 0.992
_diffrn_reflns_limit_h_max 12
_diffrn_reflns_limit_h_min -12
_diffrn_reflns_limit_k_max 48
_diffrn_reflns_limit_k_min -47
_diffrn_reflns_limit_l_max 7
_diffrn_reflns_limit_l_min -7
_diffrn_reflns_number 27229
_diffrn_reflns_point_group_measured_fraction_full 0.997
_diffrn_reflns_point_group_measured_fraction_max 0.992
_diffrn_reflns_theta_full 25.242
_diffrn_reflns_theta_max 28.420
_diffrn_reflns_theta_min 2.139
_diffrn_source 'microfocus sealed X-ray tube'
_diffrn_source_current 1.4
_diffrn_source_power 0.07
_diffrn_source_type 'Incoatec I\ms'
_diffrn_source_voltage 50.0
_diffrn_standards_number 0
_exptl_absorpt_coefficient_mu 0.224
_exptl_absorpt_correction_T_max 0.7457
_exptl_absorpt_correction_T_min 0.5785
_exptl_absorpt_correction_type multi-scan
_exptl_absorpt_process_details
;
SADABS-2016/2 (Bruker,2016/2) was used for absorption correction.
wR2(int) was 0.1323 before and 0.0968 after correction.
The Ratio of minimum to maximum transmission is 0.7758.
The \l/2 correction factor is Not present.
;
_exptl_crystal_colour colourless
_exptl_crystal_colour_primary colourless
_exptl_crystal_density_diffrn 1.398
_exptl_crystal_description block
_exptl_crystal_F_000 896
_exptl_crystal_size_max 0.22
_exptl_crystal_size_mid 0.18
_exptl_crystal_size_min 0.16
_refine_diff_density_max 1.406
_refine_diff_density_min -0.626
_refine_diff_density_rms 0.110
_refine_ls_extinction_method none
_refine_ls_goodness_of_fit_ref 1.125
_refine_ls_hydrogen_treatment constr
_refine_ls_matrix_type full
_refine_ls_number_parameters 275
_refine_ls_number_reflns 5069
_refine_ls_number_restraints 0
_refine_ls_restrained_S_all 1.125
_refine_ls_R_factor_all 0.1273
_refine_ls_R_factor_gt 0.1120
_refine_ls_shift/su_max 0.001
_refine_ls_shift/su_mean 0.000
_refine_ls_structure_factor_coef Fsqd
_refine_ls_weighting_details 'w=1/[\s^2^(Fo^2^)+(0.0045P)^2^+14.2552P] where P=(Fo^2^+2Fc^2^)/3'
_refine_ls_weighting_scheme calc
_refine_ls_wR_factor_gt 0.2267
_refine_ls_wR_factor_ref 0.2344
_reflns_Friedel_coverage 0.000
_reflns_number_gt 4241
_reflns_number_total 5069
_reflns_threshold_expression 'I > 2\s(I)'
_cod_data_source_file d5cc04547a2.cif
_cod_data_source_block 1_CCDC1
_cod_depositor_comments 'Adding full bibliography for 7135035--7135037.cif.'
_cod_original_sg_symbol_H-M 'P 21/c'
_cod_database_code 7135036
_shelx_shelxl_version_number 2018/3
_olex2_refinement_description
;
1. Fixed Uiso
 At 1.2 times of:
  All C(H) groups, All C(H,H) groups, All N(H) groups
 At 1.5 times of:
  All C(H,H,H) groups, All O(H,H) groups
2.a Riding coordinates:
 O4(H4A,H4B)
2.b Free rotating group:
 O3(H3A,H3B)
2.c Secondary CH2 refined with riding coordinates:
 C7(H7A,H7B), C9(H9A,H9B)
2.d Aromatic/amide H refined with riding coordinates:
 N2(H2), C1(H1), C2(H2A), C3(H3), C4(H4), C5(H5), C13(H13), C15(H15), C16(H16),
  C19(H19)
2.e Idealised Me refined as rotating group:
 C21(H21A,H21B,H21C)
;
_olex2_submission_special_instructions 'No special instructions were received'
_shelx_space_group_comment
;
The symmetry employed for this shelxl refinement is uniquely defined
by the following loop, which should always be used as a source of
symmetry information in preference to the above space-group names.
They are only intended as comments.
;
_shelx_estimated_absorpt_t_min 0.952
_shelx_estimated_absorpt_t_max 0.965
_olex2_diffrn_ambient_temperature_device 'Oxford Cryostream 800'

loop_
_space_group_symop_operation_xyz
'x, y, z'
'-x, y+1/2, -z+1/2'
'-x, -y, -z'
'x, -y-1/2, z-1/2'

loop_
_atom_site_label
_atom_site_type_symbol
_atom_site_fract_x
_atom_site_fract_y
_atom_site_fract_z
_atom_site_U_iso_or_equiv
_atom_site_adp_type
_atom_site_occupancy
_atom_site_site_symmetry_order
_atom_site_calc_flag
_atom_site_refinement_flags_posn
_atom_site_refinement_flags_adp
_atom_site_refinement_flags_occupancy
_atom_site_disorder_assembly
_atom_site_disorder_group
Cl1 Cl 0.47992(13) 0.57017(3) -0.09168(19) 0.0298(3) Uani 1 1 d . . . . .
O1 O 0.8110(3) 0.61670(9) 0.8228(5) 0.0268(7) Uani 1 1 d . . . . .
O2 O 1.0457(4) 0.62349(11) 0.1944(6) 0.0350(8) Uani 1 1 d . . . . .
N1 N 0.9306(4) 0.60988(10) 0.5080(6) 0.0233(8) Uani 1 1 d . . . . .
N2 N 0.7368(4) 0.69131(10) 0.6254(7) 0.0248(8) Uani 1 1 d . . . . .
H2 H 0.793727 0.710466 0.622345 0.030 Uiso 1 1 calc R U . . .
N3 N 0.5099(4) 0.67143(10) 0.6940(6) 0.0218(8) Uani 1 1 d . . . . .
N4 N 0.4037(4) 0.67797(11) 0.8293(6) 0.0246(8) Uani 1 1 d . . . . .
C1 C 0.8838(5) 0.52257(14) 0.7639(8) 0.0306(10) Uani 1 1 d . . . . .
H1 H 0.943609 0.527411 0.897669 0.037 Uiso 1 1 calc R U . . .
C2 C 0.7847(6) 0.49450(15) 0.7618(9) 0.0366(12) Uani 1 1 d . . . . .
H2A H 0.778714 0.479798 0.893223 0.044 Uiso 1 1 calc R U . . .
C3 C 0.6938(6) 0.48762(14) 0.5689(10) 0.0380(12) Uani 1 1 d . . . . .
H3 H 0.624314 0.468785 0.569733 0.046 Uiso 1 1 calc R U . . .
C4 C 0.7057(6) 0.50846(14) 0.3762(9) 0.0349(12) Uani 1 1 d . . . . .
H4 H 0.645276 0.503726 0.242901 0.042 Uiso 1 1 calc R U . . .
C5 C 0.8065(6) 0.53637(13) 0.3782(8) 0.0302(10) Uani 1 1 d . . . . .
H5 H 0.814127 0.550647 0.245584 0.036 Uiso 1 1 calc R U . . .
C6 C 0.8961(5) 0.54368(13) 0.5715(8) 0.0253(9) Uani 1 1 d . . . . .
C7 C 1.0014(5) 0.57525(13) 0.5762(8) 0.0282(10) Uani 1 1 d . . . . .
H7A H 1.049173 0.577916 0.730581 0.034 Uiso 1 1 calc R U . . .
H7B H 1.073418 0.569592 0.472350 0.034 Uiso 1 1 calc R U . . .
C8 C 0.9575(5) 0.63109(14) 0.3234(8) 0.0258(10) Uani 1 1 d . . . . .
C9 C 0.8639(5) 0.66500(13) 0.3145(8) 0.0259(9) Uani 1 1 d . . . . .
H9A H 0.813085 0.667866 0.162409 0.031 Uiso 1 1 calc R U . . .
H9B H 0.919932 0.687720 0.351059 0.031 Uiso 1 1 calc R U . . .
C10 C 0.7596(5) 0.65807(12) 0.4938(7) 0.0225(9) Uani 1 1 d . . . . .
C11 C 0.8344(4) 0.62650(12) 0.6365(7) 0.0211(8) Uani 1 1 d . . . . .
C12 C 0.6206(5) 0.64135(12) 0.3963(7) 0.0228(9) Uani 1 1 d . . . . .
C13 C 0.6126(5) 0.61765(12) 0.2106(7) 0.0218(9) Uani 1 1 d . . . . .
H13 H 0.693246 0.613347 0.132772 0.026 Uiso 1 1 calc R U . . .
C14 C 0.4864(5) 0.60033(12) 0.1395(7) 0.0223(9) Uani 1 1 d . . . . .
C15 C 0.3664(5) 0.60646(12) 0.2450(7) 0.0232(9) Uani 1 1 d . . . . .
H15 H 0.280781 0.594650 0.191626 0.028 Uiso 1 1 calc R U . . .
C16 C 0.3722(5) 0.63024(12) 0.4313(8) 0.0229(9) Uani 1 1 d . . . . .
H16 H 0.290418 0.634858 0.505744 0.027 Uiso 1 1 calc R U . . .
C17 C 0.4990(5) 0.64708(11) 0.5066(7) 0.0208(8) Uani 1 1 d . . . . .
C18 C 0.6249(5) 0.69231(12) 0.7545(8) 0.0231(9) Uani 1 1 d . . . . .
C19 C 0.5963(5) 0.71332(12) 0.9379(8) 0.0246(9) Uani 1 1 d . . . . .
H19 H 0.656427 0.730633 1.019897 0.030 Uiso 1 1 calc R U . . .
C20 C 0.4572(5) 0.70344(12) 0.9777(8) 0.0272(10) Uani 1 1 d . . . . .
C21 C 0.3696(6) 0.71827(14) 1.1542(8) 0.0342(11) Uani 1 1 d . . . . .
H21A H 0.338654 0.743563 1.113614 0.051 Uiso 1 1 calc R U . . .
H21B H 0.425548 0.718616 1.301175 0.051 Uiso 1 1 calc R U . . .
H21C H 0.287296 0.702284 1.162775 0.051 Uiso 1 1 calc R U . . .
O3 O 0.1129(4) 0.66507(11) 0.8102(7) 0.0385(9) Uani 1 1 d G . . . .
H3A H 0.203432 0.664781 0.804626 0.058 Uiso 1 1 d G U . . .
H3B H 0.099881 0.653187 0.933723 0.058 Uiso 1 1 d G U . . .
O4 O -0.0122(6) 0.73315(14) 0.8093(14) 0.105(3) Uani 1 1 d . . . . .
H4A H 0.061735 0.721287 0.868066 0.158 Uiso 1 1 d R U . . .
H4B H -0.042465 0.745077 0.922276 0.158 Uiso 1 1 d R U . . .

loop_
_atom_site_aniso_label
_atom_site_aniso_U_11
_atom_site_aniso_U_22
_atom_site_aniso_U_33
_atom_site_aniso_U_23
_atom_site_aniso_U_13
_atom_site_aniso_U_12
Cl1 0.0355(6) 0.0301(6) 0.0228(5) -0.0064(4) -0.0029(4) -0.0061(5)
O1 0.0293(17) 0.0301(17) 0.0200(16) -0.0005(13) -0.0028(13) 0.0001(14)
O2 0.0212(17) 0.059(2) 0.0247(17) -0.0019(16) 0.0026(13) 0.0025(16)
N1 0.0207(18) 0.0256(19) 0.0226(18) -0.0025(15) -0.0024(14) -0.0002(14)
N2 0.0209(18) 0.0190(17) 0.034(2) -0.0026(15) -0.0003(15) -0.0045(14)
N3 0.0209(18) 0.0213(17) 0.0224(18) 0.0013(14) -0.0015(14) -0.0052(14)
N4 0.028(2) 0.0248(19) 0.0208(18) 0.0006(15) 0.0009(15) -0.0023(15)
C1 0.034(3) 0.032(2) 0.025(2) -0.0012(19) -0.0034(19) 0.006(2)
C2 0.048(3) 0.031(3) 0.032(3) 0.006(2) 0.009(2) 0.003(2)
C3 0.040(3) 0.024(2) 0.049(3) 0.000(2) -0.001(2) 0.000(2)
C4 0.040(3) 0.026(2) 0.036(3) -0.003(2) -0.010(2) 0.001(2)
C5 0.039(3) 0.026(2) 0.025(2) -0.0017(18) -0.001(2) 0.001(2)
C6 0.021(2) 0.029(2) 0.026(2) -0.0023(18) 0.0004(17) 0.0066(17)
C7 0.021(2) 0.032(2) 0.030(2) -0.0012(19) -0.0058(18) 0.0036(18)
C8 0.015(2) 0.040(3) 0.022(2) -0.0035(18) -0.0030(16) -0.0036(18)
C9 0.024(2) 0.029(2) 0.024(2) 0.0005(18) -0.0015(17) -0.0066(18)
C10 0.024(2) 0.019(2) 0.023(2) -0.0007(16) -0.0040(17) -0.0024(16)
C11 0.019(2) 0.0199(19) 0.023(2) -0.0031(16) -0.0027(16) -0.0037(16)
C12 0.026(2) 0.021(2) 0.020(2) 0.0041(16) -0.0062(17) -0.0030(17)
C13 0.022(2) 0.023(2) 0.019(2) 0.0009(16) -0.0017(16) -0.0009(17)
C14 0.027(2) 0.020(2) 0.019(2) -0.0013(16) -0.0046(16) -0.0006(16)
C15 0.021(2) 0.022(2) 0.026(2) 0.0027(17) -0.0058(17) -0.0067(16)
C16 0.021(2) 0.023(2) 0.023(2) 0.0023(17) -0.0011(16) -0.0003(17)
C17 0.024(2) 0.0172(19) 0.020(2) 0.0021(15) -0.0031(16) -0.0032(16)
C18 0.025(2) 0.0169(19) 0.025(2) 0.0013(16) -0.0059(17) -0.0018(16)
C19 0.027(2) 0.0167(19) 0.028(2) -0.0028(17) -0.0072(18) 0.0004(16)
C20 0.035(3) 0.019(2) 0.026(2) 0.0022(17) -0.0052(19) 0.0014(18)
C21 0.047(3) 0.026(2) 0.028(2) -0.0022(19) -0.004(2) 0.002(2)
O3 0.032(2) 0.043(2) 0.039(2) -0.0045(17) -0.0033(16) -0.0066(17)
O4 0.046(3) 0.042(3) 0.215(8) -0.002(4) -0.054(4) -0.001(2)

loop_
_atom_type_symbol
_atom_type_description
_atom_type_scat_dispersion_real
_atom_type_scat_dispersion_imag
_atom_type_scat_source
C C 0.0033 0.0016 'International Tables Vol C Tables 4.2.6.8 and 6.1.1.4'
H H 0.0000 0.0000 'International Tables Vol C Tables 4.2.6.8 and 6.1.1.4'
Cl Cl 0.1484 0.1585 'International Tables Vol C Tables 4.2.6.8 and 6.1.1.4'
N N 0.0061 0.0033 'International Tables Vol C Tables 4.2.6.8 and 6.1.1.4'
O O 0.0106 0.0060 'International Tables Vol C Tables 4.2.6.8 and 6.1.1.4'

loop_
_geom_angle_atom_site_label_1
_geom_angle_atom_site_label_2
_geom_angle_atom_site_label_3
_geom_angle
_geom_angle_site_symmetry_1
_geom_angle_site_symmetry_3
_geom_angle_publ_flag
C8 N1 C7 125.2(4) . . ?
C8 N1 C11 112.6(4) . . ?
C11 N1 C7 122.1(4) . . ?
C10 N2 H2 120.5 . . ?
C18 N2 H2 120.5 . . ?
C18 N2 C10 119.1(4) . . ?
N4 N3 C17 124.4(4) . . ?
C18 N3 N4 112.2(4) . . ?
C18 N3 C17 123.4(4) . . ?
C20 N4 N3 104.3(4) . . ?
C2 C1 H1 119.8 . . ?
C2 C1 C6 120.3(5) . . ?
C6 C1 H1 119.8 . . ?
C1 C2 H2A 119.7 . . ?
C1 C2 C3 120.6(5) . . ?
C3 C2 H2A 119.7 . . ?
C2 C3 H3 120.3 . . ?
C4 C3 C2 119.4(5) . . ?
C4 C3 H3 120.3 . . ?
C3 C4 H4 120.1 . . ?
C3 C4 C5 119.8(5) . . ?
C5 C4 H4 120.1 . . ?
C4 C5 H5 119.5 . . ?
C6 C5 C4 121.0(5) . . ?
C6 C5 H5 119.5 . . ?
C1 C6 C5 118.9(5) . . ?
C1 C6 C7 120.3(4) . . ?
C5 C6 C7 120.8(4) . . ?
N1 C7 C6 110.2(4) . . ?
N1 C7 H7A 109.6 . . ?
N1 C7 H7B 109.6 . . ?
C6 C7 H7A 109.6 . . ?
C6 C7 H7B 109.6 . . ?
H7A C7 H7B 108.1 . . ?
O2 C8 N1 124.5(5) . . ?
O2 C8 C9 126.9(5) . . ?
N1 C8 C9 108.6(4) . . ?
C8 C9 H9A 110.7 . . ?
C8 C9 H9B 110.7 . . ?
C8 C9 C10 105.4(4) . . ?
H9A C9 H9B 108.8 . . ?
C10 C9 H9A 110.7 . . ?
C10 C9 H9B 110.7 . . ?
N2 C10 C9 112.2(4) . . ?
N2 C10 C11 113.1(4) . . ?
N2 C10 C12 111.0(4) . . ?
C9 C10 C11 101.5(4) . . ?
C12 C10 C9 113.5(4) . . ?
C12 C10 C11 105.0(3) . . ?
O1 C11 N1 124.9(4) . . ?
O1 C11 C10 126.9(4) . . ?
N1 C11 C10 108.1(4) . . ?
C13 C12 C10 121.6(4) . . ?
C13 C12 C17 118.4(4) . . ?
C17 C12 C10 119.8(4) . . ?
C12 C13 H13 120.1 . . ?
C14 C13 C12 119.7(4) . . ?
C14 C13 H13 120.1 . . ?
C13 C14 Cl1 118.8(4) . . ?
C15 C14 Cl1 119.3(3) . . ?
C15 C14 C13 121.9(4) . . ?
C14 C15 H15 120.4 . . ?
C14 C15 C16 119.3(4) . . ?
C16 C15 H15 120.4 . . ?
C15 C16 H16 120.4 . . ?
C17 C16 C15 119.2(4) . . ?
C17 C16 H16 120.4 . . ?
C12 C17 N3 117.3(4) . . ?
C16 C17 N3 121.3(4) . . ?
C16 C17 C12 121.5(4) . . ?
N3 C18 N2 119.6(4) . . ?
N3 C18 C19 107.3(4) . . ?
C19 C18 N2 133.0(4) . . ?
C18 C19 H19 127.6 . . ?
C18 C19 C20 104.9(4) . . ?
C20 C19 H19 127.6 . . ?
N4 C20 C19 111.5(4) . . ?
N4 C20 C21 120.0(5) . . ?
C19 C20 C21 128.5(4) . . ?
C20 C21 H21A 109.5 . . ?
C20 C21 H21B 109.5 . . ?
C20 C21 H21C 109.5 . . ?
H21A C21 H21B 109.5 . . ?
H21A C21 H21C 109.5 . . ?
H21B C21 H21C 109.5 . . ?
H3A O3 H3B 104.5 . . ?
H4A O4 H4B 104.5 . . ?

loop_
_geom_bond_atom_site_label_1
_geom_bond_atom_site_label_2
_geom_bond_distance
_geom_bond_site_symmetry_2
_geom_bond_publ_flag
Cl1 C14 1.748(4) . ?
O1 C11 1.204(5) . ?
O2 C8 1.225(6) . ?
N1 C7 1.457(6) . ?
N1 C8 1.382(6) . ?
N1 C11 1.387(6) . ?
N2 H2 0.8800 . ?
N2 C10 1.457(6) . ?
N2 C18 1.377(6) . ?
N3 N4 1.375(5) . ?
N3 C17 1.414(6) . ?
N3 C18 1.352(5) . ?
N4 C20 1.339(6) . ?
C1 H1 0.9500 . ?
C1 C2 1.384(8) . ?
C1 C6 1.388(7) . ?
C2 H2A 0.9500 . ?
C2 C3 1.393(8) . ?
C3 H3 0.9500 . ?
C3 C4 1.384(8) . ?
C4 H4 0.9500 . ?
C4 C5 1.391(7) . ?
C5 H5 0.9500 . ?
C5 C6 1.391(6) . ?
C6 C7 1.517(7) . ?
C7 H7A 0.9900 . ?
C7 H7B 0.9900 . ?
C8 C9 1.511(7) . ?
C9 H9A 0.9900 . ?
C9 H9B 0.9900 . ?
C9 C10 1.550(7) . ?
C10 C11 1.551(6) . ?
C10 C12 1.522(6) . ?
C12 C13 1.391(6) . ?
C12 C17 1.405(7) . ?
C13 H13 0.9500 . ?
C13 C14 1.388(6) . ?
C14 C15 1.378(7) . ?
C15 H15 0.9500 . ?
C15 C16 1.396(6) . ?
C16 H16 0.9500 . ?
C16 C17 1.391(6) . ?
C18 C19 1.376(6) . ?
C19 H19 0.9500 . ?
C19 C20 1.419(7) . ?
C20 C21 1.503(7) . ?
C21 H21A 0.9800 . ?
C21 H21B 0.9800 . ?
C21 H21C 0.9800 . ?
O3 H3A 0.8698 . ?
O3 H3B 0.8694 . ?
O4 H4A 0.8700 . ?
O4 H4B 0.8703 . ?

loop_
_geom_torsion_atom_site_label_1
_geom_torsion_atom_site_label_2
_geom_torsion_atom_site_label_3
_geom_torsion_atom_site_label_4
_geom_torsion
_geom_torsion_site_symmetry_1
_geom_torsion_site_symmetry_2
_geom_torsion_site_symmetry_3
_geom_torsion_site_symmetry_4
_geom_torsion_publ_flag
Cl1 C14 C15 C16 179.3(3) . . . . ?
O2 C8 C9 C10 172.4(4) . . . . ?
N1 C8 C9 C10 -9.4(5) . . . . ?
N2 C10 C11 O1 42.7(6) . . . . ?
N2 C10 C11 N1 -140.0(4) . . . . ?
N2 C10 C12 C13 158.9(4) . . . . ?
N2 C10 C12 C17 -26.9(5) . . . . ?
N2 C18 C19 C20 174.3(5) . . . . ?
N3 N4 C20 C19 0.2(5) . . . . ?
N3 N4 C20 C21 179.0(4) . . . . ?
N3 C18 C19 C20 -0.5(5) . . . . ?
N4 N3 C17 C12 -175.3(4) . . . . ?
N4 N3 C17 C16 6.3(6) . . . . ?
N4 N3 C18 N2 -174.9(4) . . . . ?
N4 N3 C18 C19 0.7(5) . . . . ?
C1 C2 C3 C4 1.8(8) . . . . ?
C1 C6 C7 N1 -123.6(5) . . . . ?
C2 C1 C6 C5 0.7(7) . . . . ?
C2 C1 C6 C7 178.0(5) . . . . ?
C2 C3 C4 C5 -1.0(8) . . . . ?
C3 C4 C5 C6 0.1(8) . . . . ?
C4 C5 C6 C1 0.1(7) . . . . ?
C4 C5 C6 C7 -177.2(5) . . . . ?
C5 C6 C7 N1 53.6(6) . . . . ?
C6 C1 C2 C3 -1.6(8) . . . . ?
C7 N1 C8 O2 -0.7(7) . . . . ?
C7 N1 C8 C9 -179.0(4) . . . . ?
C7 N1 C11 O1 8.2(7) . . . . ?
C7 N1 C11 C10 -169.2(4) . . . . ?
C8 N1 C7 C6 -119.2(5) . . . . ?
C8 N1 C11 O1 -167.4(4) . . . . ?
C8 N1 C11 C10 15.2(5) . . . . ?
C8 C9 C10 N2 137.9(4) . . . . ?
C8 C9 C10 C11 16.9(4) . . . . ?
C8 C9 C10 C12 -95.3(4) . . . . ?
C9 C10 C11 O1 163.1(4) . . . . ?
C9 C10 C11 N1 -19.6(4) . . . . ?
C9 C10 C12 C13 31.5(6) . . . . ?
C9 C10 C12 C17 -154.3(4) . . . . ?
C10 N2 C18 N3 -26.8(6) . . . . ?
C10 N2 C18 C19 158.9(5) . . . . ?
C10 C12 C13 C14 174.2(4) . . . . ?
C10 C12 C17 N3 5.9(6) . . . . ?
C10 C12 C17 C16 -175.7(4) . . . . ?
C11 N1 C7 C6 65.8(5) . . . . ?
C11 N1 C8 O2 174.7(4) . . . . ?
C11 N1 C8 C9 -3.6(5) . . . . ?
C11 C10 C12 C13 -78.6(5) . . . . ?
C11 C10 C12 C17 95.7(5) . . . . ?
C12 C10 C11 O1 -78.5(5) . . . . ?
C12 C10 C11 N1 98.9(4) . . . . ?
C12 C13 C14 Cl1 -179.1(3) . . . . ?
C12 C13 C14 C15 1.4(7) . . . . ?
C13 C12 C17 N3 -179.7(4) . . . . ?
C13 C12 C17 C16 -1.3(6) . . . . ?
C13 C14 C15 C16 -1.2(7) . . . . ?
C14 C15 C16 C17 -0.2(6) . . . . ?
C15 C16 C17 N3 179.8(4) . . . . ?
C15 C16 C17 C12 1.5(6) . . . . ?
C17 N3 N4 C20 -177.8(4) . . . . ?
C17 N3 C18 N2 2.3(6) . . . . ?
C17 N3 C18 C19 177.9(4) . . . . ?
C17 C12 C13 C14 -0.2(6) . . . . ?
C18 N2 C10 C9 165.5(4) . . . . ?
C18 N2 C10 C11 -80.4(5) . . . . ?
C18 N2 C10 C12 37.3(5) . . . . ?
C18 N3 N4 C20 -0.6(5) . . . . ?
C18 N3 C17 C12 7.8(6) . . . . ?
C18 N3 C17 C16 -170.6(4) . . . . ?
C18 C19 C20 N4 0.2(5) . . . . ?
C18 C19 C20 C21 -178.5(4) . . . . ?
